data_1563642
loop_
_publ_author_name
'Zubkov, Vladimir G.'
'Tarakina, Nadezda V.'
'Leonidov, Ivan I.'
'Tyutyunnik, Alexander P.'
'Surat, Ludmila L.'
'Melkozerova, Marina A.'
'Zabolotskaya, Elena V.'
'Kellerman, Dina G.'

_publ_section_title
;
 Synthesis and crystal structure of Ln2M2+Ge4O12, Ln=rare-earth element or
 Y; M=Ca, Mn, Zn
;
_journal_issue 5
_journal_name_full 'Journal of Solid State Chemistry'
_journal_page_first 1186
_journal_page_last 1193
_journal_paper_doi 10.1016/j.jssc.2010.03.027
_journal_volume 183
_journal_year 2010
_chemical_formula_sum 'Ca Ge4 O12 Yb2'
_chemical_formula_weight 868.51
_space_group_IT_number 125
_space_group_name_Hall '-P 4a 2b'
_space_group_name_H-M_alt 'P 4/n b m :2'
_symmetry_cell_setting tetragonal
_symmetry_space_group_name_H-M 'P 4/n b m :2'
_cell_angle_alpha 90.0
_cell_angle_beta 90.0
_cell_angle_gamma 90.0
_cell_formula_units_Z 2
_cell_length_a 9.92787(7)
_cell_length_b 9.92787
_cell_length_c 5.03951(4)
_cell_volume 496.707(5)
_computing_structure_refinement GSAS
_diffrn_radiation_polarisn_ratio 0.8
_diffrn_radiation_probe x-ray
_diffrn_radiation_wavelength 1.54056
_exptl_absorpt_correction_T_max 3.12777
_exptl_absorpt_correction_T_min 1.73248
_exptl_absorpt_process_details
;   GSAS Absorption/surface roughness correction: function number 4
 Flat plate transmission absorption correction
Terms =    -0.35457         0.0000    
Correction is refined.
;
_pd_calc_method 'Rietveld Refinement'
_pd_instr_location ' ?'
_pd_meas_2theta_range_inc 0.02
_pd_meas_2theta_range_max 119.98
_pd_meas_2theta_range_min 2.0
_pd_meas_number_of_points 5900
_pd_proc_2theta_range_inc 0.02
_pd_proc_2theta_range_max 119.95223
_pd_proc_2theta_range_min 1.97223
_pd_proc_info_datetime 2010-02-27T13:07:31
_pd_proc_info_excluded_regions ' ?'
_pd_proc_ls_background_function
;   GSAS Background function number 1 with 36 terms.
 Shifted Chebyshev function of 1st kind
      1:    1712.26     2:   -2158.78     3:    1241.36     4:   -561.456    
      5:    174.115     6:   -29.5776     7:   0.142022     8:   -37.5034    
      9:    64.8865    10:   -87.1156    11:    72.1918    12:   -52.1321    
     13:    62.9466    14:   -53.4133    15:    26.5140    16:   -14.6542    
     17:    19.5747    18:   -18.0519    19:    18.7956    20:   -13.6257    
     21:    13.6440    22:   -22.7338    23:    38.3596    24:   -49.0194    
     25:    36.4904    26:   -5.78488    27:   -24.5821    28:    34.3930    
     29:   -35.8478    30:    14.1674    31:    17.9179    32:   -41.8089    
     33:    32.9422    34:   -13.2378    35:   -1.34101    36:    9.37558    
;
_pd_proc_ls_peak_cutoff 0.00200
_pd_proc_ls_profile_function
;
 CW Profile function number 2 with  18 terms
 Profile coefficients for Simpson's rule integration of pseudovoigt function
 C.J. Howard (1982). J. Appl. Cryst.,15,615-620.
 P. Thompson, D.E. Cox & J.B. Hastings (1987). J. Appl. Cryst.,20,79-83.
 #1(GU)   =   41.395 #2(GV)   =  -16.792 #3(GW)   =   16.540
 #4(LX)   =    1.774 #5(LY)   =    9.147 #6(trns) =    0.000
 #7(asym) =   2.3789 #8(shft) =   0.0000 #9(GP)   =    0.000
 #10(stec)=     0.00 #11(ptec)=     0.00 #12(sfec)=     0.00
 #13(L11) =    0.000 #14(L22) =    0.000 #15(L33) =    0.000
 #16(L12) =    0.000 #17(L13) =    0.000 #18(L23) =    0.000
 Peak tails are ignored  where the intensity is below 0.0020 times the peak
   Aniso. broadening axis   0.0   0.0   1.0
;
_pd_proc_ls_prof_R_factor 0.0424
_pd_proc_ls_prof_wR_expected 0.0214
_pd_proc_ls_prof_wR_factor 0.0643
_pd_proc_number_of_points 5900
_pd_spec_mounting ' ?'
_refine_ls_goodness_of_fit_all 2.43
_refine_ls_matrix_type full
_refine_ls_number_parameters 70
_refine_ls_number_restraints 0
_refine_ls_R_Fsqd_factor 0.02672
_refine_ls_shift/su_max 0.01
_refine_ls_shift/su_mean 0.00
_reflns_d_resolution_high 0.892
_reflns_d_resolution_low 7.020
_reflns_limit_h_max 11
_reflns_limit_h_min 0
_reflns_limit_k_max 8
_reflns_limit_k_min 0
_reflns_limit_l_max 5
_reflns_limit_l_min 0
_reflns_number_total 207
_cod_data_source_file YB2CAGe4O12.cif
_cod_data_source_block YB2CA(VO3)4_publ
_cod_depositor_comments
;
The following automatic conversions were performed:

data item '_geom_angle_publ_flag' value 'N' was changed to 'n' in
accordance with the built-in table derived from the CIF Core
dictionary named 'cif_core.dic' version 2.4.5 last updated on
2014-11-21 (194 times).

data item '_geom_bond_publ_flag' value 'N' was changed to 'n' in
accordance with the built-in table derived from the CIF Core
dictionary named 'cif_core.dic' version 2.4.5 last updated on
2014-11-21 (68 times).

Automatic conversion script
Id: cif_fix_values 8369 2020-08-20 11:38:08Z andrius 
;
_cod_original_cell_volume 496.708(9)
_cod_original_sg_symbol_H-M 'P 4/n b m'
_cod_original_formula_sum 'Ca1.00 Ge4 O12 Yb2.00'
_cod_database_code 1563642
_gsas_exptl_extinct_corr_t_min 1.00000
_gsas_exptl_extinct_corr_t_max 1.00000

loop_
_symmetry_equiv_pos_site_id
_symmetry_equiv_pos_as_xyz
1 +x,+y,+z
2 -y+1/2,+x,+z
3 -x+1/2,-y+1/2,+z
4 +y,-x+1/2,+z
5 -x,+y+1/2,+z
6 -y,-x,+z
7 +x+1/2,-y,+z
8 +y+1/2,+x+1/2,+z
-1 -x,-y,-z
-2 +y+1/2,-x,-z
-3 +x+1/2,+y+1/2,-z
-4 -y,+x+1/2,-z
-5 +x,-y+1/2,-z
-6 +y,+x,-z
-7 -x+1/2,+y,-z
-8 -y+1/2,-x+1/2,-z

loop_
_atom_site_aniso_label
_atom_site_aniso_U_11
_atom_site_aniso_U_12
_atom_site_aniso_U_13
_atom_site_aniso_U_22
_atom_site_aniso_U_23
_atom_site_aniso_U_33
Ca 0.0305(11) -0.0062(7) -0.0038(13) 0.0305(11) 0.0038(13) 0.0295(15)
Yb1 0.0305(11) -0.0062(7) -0.0038(13) 0.0305(11) 0.0038(13) 0.0295(15)
Yb2 0.0251(11) 0.0 0.0 0.0251(11) 0.0 0.0250(13)
Ge 0.0276(14) 0.0 0.0 0.0223(14) -0.0080(17) 0.0250(12)
O1 0.0227(29) 0.005(4) -0.0079(33) 0.0227(29) 0.0079(33) 0.016(5)
O2 0.025(4) -0.0030(23) 0.0030(33) 0.014(4) 0.0039(29) 0.0182(31)

loop_
_atom_site_type_symbol
_atom_site_label
_atom_site_fract_x
_atom_site_fract_y
_atom_site_fract_z
_atom_site_occupancy
_atom_site_thermal_displace_type
_atom_site_U_iso_or_equiv
_atom_site_symmetry_multiplicity
Ca Ca 0.0 0.0 0.5 0.5 Uani 0.03016 4
Yb Yb1 0.0 0.0 0.5 0.5 Uani 0.03016 4
Yb Yb2 0.25 0.25 0.5 1.0 Uani 0.02506 2
Ge Ge 0.52012(14) 0.25 0.0 1.0 Uani 0.02495 8
O O1 0.6258(5) 0.3742(5) 0.1571(12) 1.0 Uani 0.02036 8
O O2 0.1733(5) 0.0642(4) 0.2575(10) 1.0 Uani 0.0192 16

loop_
_atom_type_symbol
_atom_type_number_in_cell
_atom_type_scat_dispersion_real
_atom_type_scat_dispersion_imag
_atom_type_scat_Cromer_Mann_a1
_atom_type_scat_Cromer_Mann_a2
_atom_type_scat_Cromer_Mann_a3
_atom_type_scat_Cromer_Mann_a4
_atom_type_scat_Cromer_Mann_b1
_atom_type_scat_Cromer_Mann_b2
_atom_type_scat_Cromer_Mann_b3
_atom_type_scat_Cromer_Mann_b4
_atom_type_scat_Cromer_Mann_c
_atom_type_scat_source
Ca 2.0 0.000 0.000 8.62660 10.4421 7.38730 0.65990 1.58990 85.7484 1.02110 178.437 1.37510 International_Tables_Vol_C
Yb 4.0 0.000 0.000 28.6641 1.98890 15.4345 0.25712 15.3087 10.6647 2.98963 100.417 7.56672 International_Tables_Vol_C
Ge 8.0 0.000 0.000 16.0816 2.85090 6.37470 0.25160 3.70680 11.4468 3.68300 54.7625 2.13130 International_Tables_Vol_C
O 24.0 0.000 0.000 3.04850 13.2771 2.28680 5.70110 1.54630 0.32390 0.86700 32.9089 0.25080 International_Tables_Vol_C

loop_
_geom_angle_atom_site_label_1
_geom_angle_atom_site_label_2
_geom_angle_atom_site_label_3
_geom_angle
_geom_angle_site_symmetry_1
_geom_angle_site_symmetry_2
_geom_angle_site_symmetry_3
_geom_angle_publ_flag
Yb2 Ca Yb2 180.0 1_555 . 5_545 n
Yb2 Ca O1 89.999 1_555 . 3_555 n
Yb2 Ca O1 90.001 1_555 . -3_456 n
Yb2 Ca O2 40.87(12) 1_555 . 1_555 n
Yb2 Ca O2 139.13(12) 1_555 . 6_555 n
Yb2 Ca O2 139.13(12) 1_555 . -1_556 n
Yb2 Ca O2 40.87(12) 1_555 . -6_556 n
Yb2 Ca O1 90.001 5_545 . 3_555 n
Yb2 Ca O1 89.999 5_545 . -3_456 n
Yb2 Ca O2 139.13(12) 5_545 . 1_555 n
Yb2 Ca O2 40.87(12) 5_545 . 6_555 n
Yb2 Ca O2 40.87(12) 5_545 . -1_556 n
Yb2 Ca O2 139.13(12) 5_545 . -6_556 n
O1 Ca O1 180.0 3_555 . -3_456 n
O1 Ca O2 82.00(17) 3_555 . 1_555 n
O1 Ca O2 82.00(17) 3_555 . 6_555 n
O1 Ca O2 98.00(17) 3_555 . -1_556 n
O1 Ca O2 98.00(17) 3_555 . -6_556 n
O1 Ca O2 98.00(17) -3_446 . 1_555 n
O1 Ca O2 98.00(17) -3_446 . 6_555 n
O1 Ca O2 82.00(17) -3_446 . -1_556 n
O1 Ca O2 82.00(17) -3_446 . -6_556 n
O2 Ca O2 98.27(25) 1_555 . 6_555 n
O2 Ca O2 180.0 1_555 . -1_556 n
O2 Ca O2 81.73(25) 1_555 . -6_556 n
O2 Ca O2 81.73(25) 6_555 . -1_556 n
O2 Ca O2 180.0 6_555 . -6_556 n
O2 Ca O2 98.27(25) -1_556 . -6_556 n
Yb2 Yb1 Yb2 180.0 1_555 . 5_545 n
Yb2 Yb1 O1 89.999 1_555 . 3_555 n
Yb2 Yb1 O1 90.001 1_555 . -3_456 n
Yb2 Yb1 O2 40.87(12) 1_555 . 1_555 n
Yb2 Yb1 O2 139.13(12) 1_555 . 6_555 n
Yb2 Yb1 O2 139.13(12) 1_555 . -1_556 n
Yb2 Yb1 O2 40.87(12) 1_555 . -6_556 n
Yb2 Yb1 O1 90.001 5_545 . 3_555 n
Yb2 Yb1 O1 89.999 5_545 . -3_456 n
Yb2 Yb1 O2 139.13(12) 5_545 . 1_555 n
Yb2 Yb1 O2 40.87(12) 5_545 . 6_555 n
Yb2 Yb1 O2 40.87(12) 5_545 . -1_556 n
Yb2 Yb1 O2 139.13(12) 5_545 . -6_556 n
O1 Yb1 O1 180.0 3_555 . -3_456 n
O1 Yb1 O2 82.00(17) 3_555 . 1_555 n
O1 Yb1 O2 82.00(17) 3_555 . 6_555 n
O1 Yb1 O2 98.00(17) 3_555 . -1_556 n
O1 Yb1 O2 98.00(17) 3_555 . -6_556 n
O1 Yb1 O2 98.00(17) -3_446 . 1_555 n
O1 Yb1 O2 98.00(17) -3_446 . 6_555 n
O1 Yb1 O2 82.00(17) -3_446 . -1_556 n
O1 Yb1 O2 82.00(17) -3_446 . -6_556 n
O2 Yb1 O2 98.27(25) 1_555 . 6_555 n
O2 Yb1 O2 180.0 1_555 . -1_556 n
O2 Yb1 O2 81.73(25) 1_555 . -6_556 n
O2 Yb1 O2 81.73(25) 6_555 . -1_556 n
O2 Yb1 O2 180.0 6_555 . -6_556 n
O2 Yb1 O2 98.27(25) -1_556 . -6_556 n
Ca Yb2 Ca 90.0 1_555 . 2_555 n
Ca Yb2 Ca 180.0 1_555 . 3_555 n
Ca Yb2 Ca 90.0 1_555 . 4_555 n
Ca Yb2 Yb1 0.0 1_555 . 1_555 n
Ca Yb2 Yb1 90.0 1_555 . 2_555 n
Ca Yb2 Yb1 180.0 1_555 . 3_555 n
Ca Yb2 Yb1 90.0 1_555 . 4_555 n
Ca Yb2 O2 38.05(12) 1_555 . 1_555 n
Ca Yb2 O2 109.10(11) 1_555 . 2_555 n
Ca Yb2 O2 141.95(12) 1_555 . 3_555 n
Ca Yb2 O2 70.90(11) 1_555 . 4_555 n
Ca Yb2 O2 109.10(11) 1_555 . -5_456 n
Ca Yb2 O2 38.05(12) 1_555 . -6_556 n
Ca Yb2 O2 70.90(11) 1_555 . -7_546 n
Ca Yb2 O2 141.95(12) 1_555 . -8_556 n
Ca Yb2 Ca 90.0 2_555 . 3_555 n
Ca Yb2 Ca 180.0 2_555 . 4_555 n
Ca Yb2 Yb1 90.0 2_555 . 1_555 n
Ca Yb2 Yb1 0.0 2_555 . 2_555 n
Ca Yb2 Yb1 90.0 2_555 . 3_555 n
Ca Yb2 Yb1 180.0 2_555 . 4_555 n
Ca Yb2 O2 70.90(11) 2_555 . 1_555 n
Ca Yb2 O2 38.05(12) 2_555 . 2_555 n
Ca Yb2 O2 109.10(11) 2_555 . 3_555 n
Ca Yb2 O2 141.95(12) 2_555 . 4_555 n
Ca Yb2 O2 141.95(12) 2_555 . -5_456 n
Ca Yb2 O2 109.10(11) 2_555 . -6_556 n
Ca Yb2 O2 38.05(12) 2_555 . -7_546 n
Ca Yb2 O2 70.90(11) 2_555 . -8_556 n
Ca Yb2 Ca 90.0 3_555 . 4_555 n
Ca Yb2 Yb1 180.0 3_555 . 1_555 n
Ca Yb2 Yb1 90.0 3_555 . 2_555 n
Ca Yb2 Yb1 0.0 3_555 . 3_555 n
Ca Yb2 Yb1 90.0 3_555 . 4_555 n
Ca Yb2 O2 141.95(12) 3_555 . 1_555 n
Ca Yb2 O2 70.90(11) 3_555 . 2_555 n
Ca Yb2 O2 38.05(12) 3_555 . 3_555 n
Ca Yb2 O2 109.10(11) 3_555 . 4_555 n
Ca Yb2 O2 70.90(11) 3_555 . -5_456 n
Ca Yb2 O2 141.95(12) 3_555 . -6_556 n
Ca Yb2 O2 109.10(11) 3_555 . -7_546 n
Ca Yb2 O2 38.05(12) 3_555 . -8_556 n
Ca Yb2 Yb1 90.0 4_555 . 1_555 n
Ca Yb2 Yb1 180.0 4_555 . 2_555 n
Ca Yb2 Yb1 90.0 4_555 . 3_555 n
Ca Yb2 Yb1 0.0 4_555 . 4_555 n
Ca Yb2 O2 109.10(11) 4_555 . 1_555 n
Ca Yb2 O2 141.95(12) 4_555 . 2_555 n
Ca Yb2 O2 70.90(11) 4_555 . 3_555 n
Ca Yb2 O2 38.05(12) 4_555 . 4_555 n
Ca Yb2 O2 38.05(12) 4_555 . -5_456 n
Ca Yb2 O2 70.90(11) 4_555 . -6_556 n
Ca Yb2 O2 141.95(12) 4_555 . -7_546 n
Ca Yb2 O2 109.10(11) 4_555 . -8_556 n
Yb1 Yb2 Yb1 90.0 1_555 . 2_555 n
Yb1 Yb2 Yb1 180.0 1_555 . 3_555 n
Yb1 Yb2 Yb1 90.0 1_555 . 4_555 n
Yb1 Yb2 O2 38.05(12) 1_555 . 1_555 n
Yb1 Yb2 O2 109.10(11) 1_555 . 2_555 n
Yb1 Yb2 O2 141.95(12) 1_555 . 3_555 n
Yb1 Yb2 O2 70.90(11) 1_555 . 4_555 n
Yb1 Yb2 O2 109.10(11) 1_555 . -5_456 n
Yb1 Yb2 O2 38.05(12) 1_555 . -6_556 n
Yb1 Yb2 O2 70.90(11) 1_555 . -7_546 n
Yb1 Yb2 O2 141.95(12) 1_555 . -8_556 n
Yb1 Yb2 Yb1 90.0 2_555 . 3_555 n
Yb1 Yb2 Yb1 180.0 2_555 . 4_555 n
Yb1 Yb2 O2 70.90(11) 2_555 . 1_555 n
Yb1 Yb2 O2 38.05(12) 2_555 . 2_555 n
Yb1 Yb2 O2 109.10(11) 2_555 . 3_555 n
Yb1 Yb2 O2 141.95(12) 2_555 . 4_555 n
Yb1 Yb2 O2 141.95(12) 2_555 . -5_456 n
Yb1 Yb2 O2 109.10(11) 2_555 . -6_556 n
Yb1 Yb2 O2 38.05(12) 2_555 . -7_546 n
Yb1 Yb2 O2 70.90(11) 2_555 . -8_556 n
Yb1 Yb2 Yb1 90.0 3_555 . 4_555 n
Yb1 Yb2 O2 141.95(12) 3_555 . 1_555 n
Yb1 Yb2 O2 70.90(11) 3_555 . 2_555 n
Yb1 Yb2 O2 38.05(12) 3_555 . 3_555 n
Yb1 Yb2 O2 109.10(11) 3_555 . 4_555 n
Yb1 Yb2 O2 70.90(11) 3_555 . -5_456 n
Yb1 Yb2 O2 141.95(12) 3_555 . -6_556 n
Yb1 Yb2 O2 109.10(11) 3_555 . -7_546 n
Yb1 Yb2 O2 38.05(12) 3_555 . -8_556 n
Yb1 Yb2 O2 109.10(11) 4_555 . 1_555 n
Yb1 Yb2 O2 141.95(12) 4_555 . 2_555 n
Yb1 Yb2 O2 70.90(11) 4_555 . 3_555 n
Yb1 Yb2 O2 38.05(12) 4_555 . 4_555 n
Yb1 Yb2 O2 38.05(12) 4_555 . -5_456 n
Yb1 Yb2 O2 70.90(11) 4_555 . -6_556 n
Yb1 Yb2 O2 141.95(12) 4_555 . -7_546 n
Yb1 Yb2 O2 109.10(11) 4_555 . -8_556 n
O2 Yb2 O2 74.17(11) 1_555 . 2_555 n
O2 Yb2 O2 117.04(23) 1_555 . 3_555 n
O2 Yb2 O2 74.17(11) 1_555 . 4_555 n
O2 Yb2 O2 142.02(22) 1_555 . -5_456 n
O2 Yb2 O2 76.09(24) 1_555 . -6_556 n
O2 Yb2 O2 75.95(22) 1_555 . -7_546 n
O2 Yb2 O2 141.79(21) 1_555 . -8_556 n
O2 Yb2 O2 74.17(11) 2_555 . 3_555 n
O2 Yb2 O2 117.04(23) 2_555 . 4_555 n
O2 Yb2 O2 141.79(21) 2_555 . -5_456 n
O2 Yb2 O2 142.02(22) 2_555 . -6_556 n
O2 Yb2 O2 76.09(24) 2_555 . -7_546 n
O2 Yb2 O2 75.95(22) 2_555 . -8_556 n
O2 Yb2 O2 74.17(11) 3_555 . 4_555 n
O2 Yb2 O2 75.95(22) 3_555 . -5_456 n
O2 Yb2 O2 141.79(21) 3_555 . -6_556 n
O2 Yb2 O2 142.02(22) 3_555 . -7_546 n
O2 Yb2 O2 76.09(24) 3_555 . -8_556 n
O2 Yb2 O2 76.09(24) 4_555 . -5_456 n
O2 Yb2 O2 75.95(22) 4_555 . -6_556 n
O2 Yb2 O2 141.79(21) 4_555 . -7_546 n
O2 Yb2 O2 142.02(22) 4_555 . -8_556 n
O2 Yb2 O2 74.17(11) -5_456 . -6_556 n
O2 Yb2 O2 117.04(23) -5_456 . -7_546 n
O2 Yb2 O2 74.17(11) -5_456 . -8_556 n
O2 Yb2 O2 74.17(11) -6_556 . -7_546 n
O2 Yb2 O2 117.04(23) -6_556 . -8_556 n
O2 Yb2 O2 74.17(11) -7_546 . -8_556 n
O1 Ge O1 108.8(5) 1_555 . -4_555 n
O1 Ge O2 104.74(25) 1_555 . 2_555 n
O1 Ge O2 108.16(30) 1_555 . -8_555 n
O1 Ge O2 108.16(30) -4_545 . 2_555 n
O1 Ge O2 104.74(25) -4_545 . -8_555 n
O2 Ge O2 121.83(33) 2_555 . -8_555 n
Ca O1 Yb1 0.0 3_555 . 3_555 n
Ca O1 Ge 111.01(25) 3_555 . 1_555 n
Ca O1 Ge 111.01(25) 3_555 . 6_665 n
Yb1 O1 Ge 111.01(25) 3_555 . 1_555 n
Yb1 O1 Ge 111.01(25) 3_555 . 6_665 n
Ge O1 Ge 127.1(4) 1_555 . 6_665 n
Ca O2 Yb1 0.0 1_555 . 1_555 n
Ca O2 Yb2 101.09(18) 1_555 . 1_555 n
Ca O2 Ge 128.50(27) 1_555 . 4_555 n
Yb1 O2 Yb2 101.09(18) 1_555 . 1_555 n
Yb1 O2 Ge 128.50(27) 1_555 . 4_555 n
Yb2 O2 Ge 129.26(27) 1_555 . 4_555 n

loop_
_geom_bond_atom_site_label_1
_geom_bond_atom_site_label_2
_geom_bond_distance
_geom_bond_site_symmetry_1
_geom_bond_site_symmetry_2
_geom_bond_publ_flag
Ca Yb2 3.510030(20) . 1_555 n
Ca Yb2 3.510030(20) . 5_545 n
Ca Ge 3.54249(8) . 3_555 n
Ca Ge 3.54249(8) . 3_556 n
Ca Ge 3.54249(8) . 4_555 n
Ca Ge 3.54249(8) . 4_556 n
Ca Ge 3.54249(8) . 7_455 n
Ca Ge 3.54249(8) . 7_456 n
Ca Ge 3.54249(8) . 8_445 n
Ca Ge 3.54249(8) . 8_446 n
Ca O1 2.471(7) . 3_555 n
Ca O1 2.471(7) . -3_446 n
Ca O2 2.204(5) . 1_555 n
Ca O2 2.204(5) . 6_555 n
Ca O2 2.204(5) . -1_556 n
Ca O2 2.204(5) . -6_556 n
Yb1 Yb2 3.510030(20) . 1_555 n
Yb1 Yb2 3.510030(20) . 5_545 n
Yb1 Ge 3.54249(8) . 3_555 n
Yb1 Ge 3.54249(8) . 3_556 n
Yb1 Ge 3.54249(8) . 4_555 n
Yb1 Ge 3.54249(8) . 4_556 n
Yb1 Ge 3.54249(8) . 7_455 n
Yb1 Ge 3.54249(8) . 7_456 n
Yb1 Ge 3.54249(8) . 8_445 n
Yb1 Ge 3.54249(8) . 8_446 n
Yb1 O1 2.471(7) . 3_555 n
Yb1 O1 2.471(7) . -3_446 n
Yb1 O2 2.204(5) . 1_555 n
Yb1 O2 2.204(5) . 6_555 n
Yb1 O2 2.204(5) . -1_556 n
Yb1 O2 2.204(5) . -6_556 n
Yb2 Ca 3.510030(20) . 1_555 n
Yb2 Ca 3.510030(20) . 2_555 n
Yb2 Ca 3.510030(20) . 3_555 n
Yb2 Ca 3.510030(20) . 4_555 n
Yb2 Yb1 3.510030(20) . 1_555 n
Yb2 Yb1 3.510030(20) . 2_555 n
Yb2 Yb1 3.510030(20) . 3_555 n
Yb2 Yb1 3.510030(20) . 4_555 n
Yb2 O2 2.340(5) . 1_555 n
Yb2 O2 2.340(5) . 2_555 n
Yb2 O2 2.340(5) . 3_555 n
Yb2 O2 2.340(5) . 4_555 n
Yb2 O2 2.340(5) . -5_556 n
Yb2 O2 2.340(5) . -6_556 n
Yb2 O2 2.340(5) . -7_556 n
Yb2 O2 2.340(5) . -8_556 n
Ge Ca 3.54249(8) . 2_554 n
Ge Ca 3.54249(8) . 2_555 n
Ge Ca 3.54249(8) . 3_554 n
Ge Ca 3.54249(8) . 3_555 n
Ge Yb1 3.54249(8) . 2_554 n
Ge Yb1 3.54249(8) . 2_555 n
Ge Yb1 3.54249(8) . 3_554 n
Ge Yb1 3.54249(8) . 3_555 n
Ge O1 1.8022(27) . 1_555 n
Ge O1 1.8022(27) . -4_645 n
Ge O2 1.722(5) . 2_555 n
Ge O2 1.722(5) . -8_555 n
O1 Ca 2.471(7) . 3_555 n
O1 Yb1 2.471(7) . 3_555 n
O1 Ge 1.8022(27) . 1_555 n
O1 Ge 1.8022(27) . 6_665 n
O2 Ca 2.204(5) . 1_555 n
O2 Yb1 2.204(5) . 1_555 n
O2 Yb2 2.340(5) . 1_555 n
O2 Ge 1.722(5) . 4_555 n
